data_7211234
loop_
_publ_author_name
'Kim, Seulgi'
'Lee, Eunji'
'Park, Ki-Min'
'Lee, Shim Sung'

_publ_section_title
;
 Exocyclic coordination chemistry of an O2S2-macrocycle with copper(i),
 mercury(ii) and palladium(ii) ions
;
_journal_issue 42
_journal_name_full CrystEngComm
_journal_page_first 8544
_journal_paper_doi 10.1039/c3ce41573b
_journal_volume 15
_journal_year 2013
_chemical_formula_moiety 'C18 H20 Hg2 I4 O2 S2'
_chemical_formula_sum 'C18 H20 Hg2 I4 O2 S2'
_chemical_formula_weight 1241.24
_chemical_name_systematic
; 
 ? 
;
_space_group_IT_number 14
_symmetry_cell_setting monoclinic
_symmetry_space_group_name_Hall '-P 2ybc'
_symmetry_space_group_name_H-M 'P 1 21/c 1'
_atom_sites_solution_hydrogens geom
_atom_sites_solution_primary direct
_atom_sites_solution_secondary difmap
_audit_creation_method SHELXL-97
_cell_angle_alpha 90.00
_cell_angle_beta 100.2430(10)
_cell_angle_gamma 90.00
_cell_formula_units_Z 4
_cell_length_a 12.9144(3)
_cell_length_b 8.0371(2)
_cell_length_c 25.7905(6)
_cell_measurement_reflns_used 5125
_cell_measurement_temperature 173(2)
_cell_measurement_theta_max 26.21
_cell_measurement_theta_min 2.46
_cell_volume 2634.24(11)
_computing_cell_refinement 'Bruker SAINT'
_computing_data_collection 'Bruker APEX2'
_computing_data_reduction 'Bruker SAINT'
_computing_molecular_graphics 'Bruker SHELXTL'
_computing_publication_material 'Bruker SHELXTL'
_computing_structure_refinement 'SHELXL-97 (Sheldrick, 2008)'
_computing_structure_solution 'SHELXS-97 (Sheldrick, 2008)'
_diffrn_ambient_temperature 173(2)
_diffrn_measured_fraction_theta_full 0.999
_diffrn_measured_fraction_theta_max 0.999
_diffrn_measurement_device_type 'Bruker APEX-II CCD'
_diffrn_measurement_method '\f and \w scans'
_diffrn_radiation_monochromator graphite
_diffrn_radiation_source 'fine-focus sealed tube'
_diffrn_radiation_type MoK\a
_diffrn_radiation_wavelength 0.71073
_diffrn_reflns_av_R_equivalents 0.0810
_diffrn_reflns_av_sigmaI/netI 0.0822
_diffrn_reflns_limit_h_max 17
_diffrn_reflns_limit_h_min -17
_diffrn_reflns_limit_k_max 10
_diffrn_reflns_limit_k_min -10
_diffrn_reflns_limit_l_max 34
_diffrn_reflns_limit_l_min -33
_diffrn_reflns_number 24671
_diffrn_reflns_theta_full 28.00
_diffrn_reflns_theta_max 28.00
_diffrn_reflns_theta_min 1.60
_exptl_absorpt_coefficient_mu 16.501
_exptl_absorpt_correction_T_max 0.1777
_exptl_absorpt_correction_T_min 0.1456
_exptl_absorpt_correction_type multi-scan
_exptl_absorpt_process_details SADABS
_exptl_crystal_colour yellow
_exptl_crystal_density_diffrn 3.130
_exptl_crystal_density_method 'not measured'
_exptl_crystal_description Block
_exptl_crystal_F_000 2192
_exptl_crystal_size_max 0.19
_exptl_crystal_size_mid 0.18
_exptl_crystal_size_min 0.16
_refine_diff_density_max 13.931
_refine_diff_density_min -3.081
_refine_diff_density_rms 0.524
_refine_ls_extinction_method none
_refine_ls_goodness_of_fit_ref 1.039
_refine_ls_hydrogen_treatment constr
_refine_ls_matrix_type full
_refine_ls_number_parameters 253
_refine_ls_number_reflns 6354
_refine_ls_number_restraints 0
_refine_ls_restrained_S_all 1.039
_refine_ls_R_factor_all 0.0950
_refine_ls_R_factor_gt 0.0788
_refine_ls_shift/su_max 0.001
_refine_ls_shift/su_mean 0.000
_refine_ls_structure_factor_coef Fsqd
_refine_ls_weighting_details 'calc w=1/[\s^2^(Fo^2^)+(0.1256P)^2^+30.1331P] where P=(Fo^2^+2Fc^2^)/3'
_refine_ls_weighting_scheme calc
_refine_ls_wR_factor_gt 0.1988
_refine_ls_wR_factor_ref 0.2137
_reflns_number_gt 4978
_reflns_number_total 6354
_reflns_threshold_expression >2sigma(I)
_cod_data_source_file c3ce41573b.txt
_cod_data_source_block 6
_cod_depositor_comments
;
The following automatic conversions were performed:

'_symmetry_cell_setting' value 'Monoclinic' changed to 'monoclinic'
according to /home/saulius/struct/CIF-dictionaries/cif_core.dic
dictionary named 'cif_core.dic' version 2.4.2 from 2011-04-26.

Automatic conversion script
Id: cif_fix_values 1891 2012-01-12 08:04:46Z andrius 
;
_cod_original_sg_symbol_H-M P2(1)/c
_cod_database_code 7211234

loop_
_symmetry_equiv_pos_as_xyz
'x, y, z'
'-x, y+1/2, -z+1/2'
'-x, -y, -z'
'x, -y-1/2, z-1/2'

loop_
_atom_site_label
_atom_site_type_symbol
_atom_site_fract_x
_atom_site_fract_y
_atom_site_fract_z
_atom_site_U_iso_or_equiv
_atom_site_adp_type
_atom_site_occupancy
_atom_site_symmetry_multiplicity
_atom_site_calc_flag
_atom_site_refinement_flags
Hg1 Hg 0.09103(5) 0.79086(9) 0.70396(2) 0.0354(2) Uani 1 1 d .
Hg2 Hg 0.08539(5) 0.72509(9) 0.56227(2) 0.0336(2) Uani 1 1 d .
I1 I -0.10956(8) 0.74530(12) 0.71547(5) 0.0328(3) Uani 1 1 d .
I2 I 0.14953(8) 0.50346(11) 0.64626(4) 0.0320(3) Uani 1 1 d .
I3 I 0.12859(8) 1.01712(11) 0.62661(4) 0.0319(3) Uani 1 1 d .
I4 I -0.11417(8) 0.72905(13) 0.51233(4) 0.0339(3) Uani 1 1 d .
S1 S 0.2217(3) 0.8048(5) 1.00104(14) 0.0262(7) Uani 1 1 d .
S2 S 0.2246(3) 0.8179(4) 0.79005(13) 0.0243(7) Uani 1 1 d .
O1 O 0.4460(10) 0.7536(15) 0.9570(5) 0.041(3) Uani 1 1 d .
O2 O 0.4457(10) 0.7712(15) 0.8733(4) 0.039(3) Uani 1 1 d .
C1 C 0.4862(13) 0.739(2) 1.0093(7) 0.032(3) Uani 1 1 d .
C2 C 0.5871(12) 0.7816(18) 1.0328(6) 0.028(3) Uani 1 1 d .
H2A H 0.6348 0.8274 1.0125 0.034 Uiso 1 1 calc R
C3 C 0.6176(16) 0.7567(17) 1.0860(7) 0.035(4) Uani 1 1 d .
H3A H 0.6875 0.7840 1.1021 0.041 Uiso 1 1 calc R
C4 C 0.5507(15) 0.694(2) 1.1164(7) 0.041(4) Uani 1 1 d .
H4A H 0.5738 0.6800 1.1532 0.049 Uiso 1 1 calc R
C5 C 0.4489(14) 0.6511(19) 1.0935(6) 0.035(4) Uani 1 1 d .
H5A H 0.4017 0.6089 1.1147 0.042 Uiso 1 1 calc R
C6 C 0.4164(13) 0.6699(19) 1.0397(7) 0.035(3) Uani 1 1 d .
C7 C 0.3038(11) 0.6225(18) 1.0129(5) 0.027(3) Uani 1 1 d .
H7A H 0.2733 0.5443 1.0358 0.032 Uiso 1 1 calc R
H7B H 0.3061 0.5658 0.9791 0.032 Uiso 1 1 calc R
C8 C 0.1396(12) 0.7598(18) 0.9367(5) 0.025(3) Uani 1 1 d .
H8A H 0.1216 0.6400 0.9341 0.030 Uiso 1 1 calc R
H8B H 0.0734 0.8246 0.9325 0.030 Uiso 1 1 calc R
C9 C 0.2024(13) 0.808(2) 0.8936(5) 0.031(3) Uani 1 1 d .
H9A H 0.2201 0.9280 0.8969 0.037 Uiso 1 1 calc R
H9B H 0.2691 0.7447 0.8990 0.037 Uiso 1 1 calc R
C10 C 0.1424(12) 0.7744(19) 0.8388(5) 0.027(3) Uani 1 1 d .
H10A H 0.0787 0.8451 0.8320 0.032 Uiso 1 1 calc R
H10B H 0.1197 0.6566 0.8360 0.032 Uiso 1 1 calc R
C11 C 0.3016(10) 0.6258(19) 0.7956(6) 0.030(3) Uani 1 1 d .
H11A H 0.3007 0.5747 0.8305 0.036 Uiso 1 1 calc R
H11B H 0.2684 0.5465 0.7683 0.036 Uiso 1 1 calc R
C12 C 0.4144(11) 0.6547(17) 0.7894(6) 0.027(3) Uani 1 1 d .
C13 C 0.4509(13) 0.6067(19) 0.7448(6) 0.035(3) Uani 1 1 d .
H13A H 0.4015 0.5665 0.7157 0.042 Uiso 1 1 calc R
C14 C 0.5555(13) 0.6137(19) 0.7400(6) 0.034(3) Uani 1 1 d .
H14A H 0.5779 0.5786 0.7085 0.041 Uiso 1 1 calc R
C15 C 0.6260(13) 0.673(2) 0.7818(6) 0.035(4) Uani 1 1 d .
H15A H 0.6988 0.6730 0.7799 0.042 Uiso 1 1 calc R
C16 C 0.5933(14) 0.7335(19) 0.8275(7) 0.032(3) Uani 1 1 d .
H16A H 0.6429 0.7812 0.8552 0.039 Uiso 1 1 calc R
C17 C 0.4898(12) 0.7230(17) 0.8317(6) 0.025(3) Uani 1 1 d .
C18 C 0.5113(12) 0.797(2) 0.9222(6) 0.035(4) Uani 1 1 d .
H18B H 0.5741 0.7238 0.9263 0.042 Uiso 1 1 calc R
H18A H 0.5341 0.9141 0.9267 0.042 Uiso 1 1 calc R

loop_
_atom_site_aniso_label
_atom_site_aniso_U_11
_atom_site_aniso_U_22
_atom_site_aniso_U_33
_atom_site_aniso_U_23
_atom_site_aniso_U_13
_atom_site_aniso_U_12
Hg1 0.0273(3) 0.0616(5) 0.0191(3) 0.0017(2) 0.0091(2) 0.0024(3)
Hg2 0.0251(3) 0.0596(4) 0.0177(3) -0.0026(2) 0.0081(2) -0.0033(2)
I1 0.0260(5) 0.0349(5) 0.0416(6) -0.0035(4) 0.0172(5) -0.0009(4)
I2 0.0416(6) 0.0239(5) 0.0319(5) 0.0009(4) 0.0101(4) 0.0090(4)
I3 0.0415(6) 0.0250(5) 0.0306(5) -0.0003(4) 0.0106(4) -0.0065(4)
I4 0.0248(5) 0.0407(6) 0.0349(6) 0.0022(4) 0.0018(4) 0.0003(4)
S1 0.0277(18) 0.0324(18) 0.0207(16) 0.0016(13) 0.0105(14) 0.0028(14)
S2 0.0272(17) 0.0286(17) 0.0188(15) 0.0000(13) 0.0087(13) -0.0003(14)
O1 0.026(6) 0.073(9) 0.025(6) -0.002(5) 0.010(5) -0.009(5)
O2 0.024(6) 0.081(9) 0.014(5) -0.008(5) 0.008(4) 0.004(5)
C1 0.020(7) 0.048(9) 0.028(8) -0.004(6) 0.010(6) 0.003(6)
C2 0.022(7) 0.043(8) 0.022(7) 0.002(6) 0.009(6) -0.001(6)
C3 0.045(10) 0.023(7) 0.031(8) -0.006(6) -0.005(8) 0.001(6)
C4 0.046(10) 0.047(10) 0.028(8) -0.003(7) 0.003(8) 0.009(8)
C5 0.051(10) 0.030(8) 0.027(7) 0.015(6) 0.018(7) 0.011(7)
C6 0.037(9) 0.029(8) 0.043(9) -0.002(7) 0.015(7) 0.010(7)
C7 0.029(7) 0.030(7) 0.023(6) -0.005(5) 0.011(6) 0.000(6)
C8 0.026(8) 0.046(8) 0.004(5) -0.003(5) 0.007(5) -0.006(6)
C9 0.035(8) 0.053(9) 0.008(6) -0.003(6) 0.013(6) -0.010(7)
C10 0.016(7) 0.052(9) 0.015(6) -0.005(6) 0.011(5) -0.003(6)
C11 0.016(6) 0.040(8) 0.032(7) 0.000(6) 0.003(6) 0.004(6)
C12 0.031(7) 0.020(7) 0.028(7) 0.002(5) -0.003(6) 0.004(5)
C13 0.045(9) 0.028(8) 0.034(8) -0.002(6) 0.011(7) -0.006(7)
C14 0.045(9) 0.036(8) 0.028(7) 0.009(6) 0.025(7) 0.012(7)
C15 0.035(8) 0.044(9) 0.031(8) 0.008(7) 0.018(7) 0.008(7)
C16 0.029(8) 0.043(9) 0.025(8) -0.001(6) 0.005(7) -0.005(6)
C17 0.025(7) 0.028(7) 0.023(7) 0.003(5) 0.002(6) 0.004(5)
C18 0.022(7) 0.067(11) 0.020(7) -0.009(7) 0.012(6) -0.011(7)

loop_
_atom_type_symbol
_atom_type_description
_atom_type_scat_dispersion_real
_atom_type_scat_dispersion_imag
_atom_type_scat_source
C C 0.0033 0.0016 'International Tables Vol C Tables 4.2.6.8 and 6.1.1.4'
H H 0.0000 0.0000 'International Tables Vol C Tables 4.2.6.8 and 6.1.1.4'
O O 0.0106 0.0060 'International Tables Vol C Tables 4.2.6.8 and 6.1.1.4'
S S 0.1246 0.1234 'International Tables Vol C Tables 4.2.6.8 and 6.1.1.4'
I I -0.4742 1.8119 'International Tables Vol C Tables 4.2.6.8 and 6.1.1.4'
Hg Hg -2.3894 9.2266 'International Tables Vol C Tables 4.2.6.8 and 6.1.1.4'

loop_
_geom_angle_atom_site_label_1
_geom_angle_atom_site_label_2
_geom_angle_atom_site_label_3
_geom_angle
_geom_angle_site_symmetry_1
_geom_angle_site_symmetry_3
S2 Hg1 I1 115.40(8) . .
S2 Hg1 I3 112.69(8) . .
I1 Hg1 I3 117.35(4) . .
S2 Hg1 I2 108.24(8) . .
I1 Hg1 I2 106.90(4) . .
I3 Hg1 I2 93.28(3) . .
S1 Hg2 I4 114.31(9) 4_575 .
S1 Hg2 I2 105.86(9) 4_575 .
I4 Hg2 I2 120.40(4) . .
S1 Hg2 I3 110.28(9) 4_575 .
I4 Hg2 I3 109.93(4) . .
I2 Hg2 I3 94.14(3) . .
Hg2 I2 Hg1 79.87(3) . .
Hg1 I3 Hg2 80.83(3) . .
C7 S1 C8 102.8(7) . .
C7 S1 Hg2 105.4(5) . 4_576
C8 S1 Hg2 100.8(5) . 4_576
C10 S2 C11 99.2(7) . .
C10 S2 Hg1 101.4(5) . .
C11 S2 Hg1 105.6(5) . .
C1 O1 C18 119.8(13) . .
C17 O2 C18 118.7(12) . .
O1 C1 C2 125.3(15) . .
O1 C1 C6 114.5(14) . .
C2 C1 C6 120.2(15) . .
C3 C2 C1 118.9(15) . .
C4 C3 C2 122.1(17) . .
C3 C4 C5 119.9(15) . .
C4 C5 C6 119.7(15) . .
C5 C6 C1 119.3(16) . .
C5 C6 C7 121.0(14) . .
C1 C6 C7 119.7(14) . .
C6 C7 S1 110.8(10) . .
C9 C8 S1 108.0(10) . .
C10 C9 C8 112.5(12) . .
C9 C10 S2 110.3(10) . .
C12 C11 S2 112.5(10) . .
C13 C12 C17 117.1(14) . .
C13 C12 C11 121.7(14) . .
C17 C12 C11 121.0(13) . .
C12 C13 C14 123.4(15) . .
C15 C14 C13 117.9(14) . .
C14 C15 C16 121.7(15) . .
C17 C16 C15 119.2(16) . .
O2 C17 C16 126.9(15) . .
O2 C17 C12 112.7(13) . .
C16 C17 C12 120.5(14) . .
O1 C18 O2 101.9(12) . .

loop_
_geom_bond_atom_site_label_1
_geom_bond_atom_site_label_2
_geom_bond_distance
_geom_bond_site_symmetry_2
Hg1 S2 2.567(4) .
Hg1 I1 2.6844(12) .
Hg1 I3 2.8047(11) .
Hg1 I2 2.9190(11) .
Hg2 S1 2.576(4) 4_575
Hg2 I4 2.6685(12) .
Hg2 I2 2.8131(11) .
Hg2 I3 2.8713(11) .
S1 C7 1.802(15) .
S1 C8 1.839(14) .
S1 Hg2 2.576(4) 4_576
S2 C10 1.818(14) .
S2 C11 1.829(15) .
O1 C1 1.36(2) .
O1 C18 1.381(18) .
O2 C17 1.358(18) .
O2 C18 1.404(19) .
C1 C2 1.38(2) .
C1 C6 1.41(2) .
C2 C3 1.37(2) .
C3 C4 1.36(3) .
C4 C5 1.39(3) .
C5 C6 1.39(2) .
C6 C7 1.54(2) .
C8 C9 1.538(18) .
C9 C10 1.510(19) .
C11 C12 1.51(2) .
C12 C13 1.37(2) .
C12 C17 1.43(2) .
C13 C14 1.38(2) .
C14 C15 1.37(2) .
C15 C16 1.41(2) .
C16 C17 1.36(2) .
